data_2022403
loop_
_publ_author_name
'\.Zes\/lawska, Ewa'
'Szyma\'nska, Ewa'
'Nitek, Wojciech'
'Handzlik, Jadwiga'

_publ_section_title
;
 Crystallographic studies of piperazine derivatives of
 3-methyl-5-spirofluorenehydantoin in search of structural features of
 P-gp inhibitors
;
_journal_coeditor_code KY3205
_journal_issue 8
_journal_name_full 'Acta Crystallographica Section C'
_journal_page_first
;
;
_journal_paper_doi 10.1107/S2053229621006756
_journal_volume 77
_journal_year 2021
_chemical_formula_iupac 'C32 H38 N4 O2 2+, 2Cl -, 0.613H2 O'
_chemical_formula_moiety 'C32 H38 N4 O2 2+, 2(Cl -), 0.613(H2 O)'
_chemical_formula_sum 'C32 H39.23 Cl2 N4 O2.61'
_chemical_formula_weight 592.6
_chemical_name_systematic
'1-Benzyl-4-[5-(3'-methyl-2',4'-dioxospiro[fluorene-9,5'-imidazolidin]-1'-yl)pentyl]piperazine-1,4-diium dichloride 0.613-hydrate'
_space_group_IT_number 14
_space_group_name_Hall '-P 2ybc'
_space_group_name_H-M_alt 'P 1 21/c 1'
_symmetry_cell_setting monoclinic
_symmetry_space_group_name_Hall '-P 2ybc'
_symmetry_space_group_name_H-M 'P 1 21/c 1'
_atom_sites_solution_hydrogens mixed
_audit_creation_method 'WinGX routine CIF_UPDATE'
_cell_angle_alpha 90
_cell_angle_beta 102.2590(10)
_cell_angle_gamma 90
_cell_formula_units_Z 4
_cell_length_a 11.87170(10)
_cell_length_b 33.6944(3)
_cell_length_c 7.68880(10)
_cell_measurement_reflns_used 10750
_cell_measurement_temperature 100(2)
_cell_measurement_theta_max 76.2
_cell_measurement_theta_min 3.8
_cell_volume 3005.46(5)
_computing_cell_refinement
;
CrysAlis PRO (Rigaku OD, 2018)
;
_computing_data_collection
;
CrysAlis PRO (Rigaku OD, 2018)
;
_computing_data_reduction
;
CrysAlis PRO (Rigaku OD, 2018)
;
_computing_molecular_graphics
;
Mercury (Macrae <i>et al.</i>, 2020)
;
_computing_publication_material
;
publCIF (Westrip, 2010)
;
_computing_structure_refinement
;
SIR2014 (Burla <i>et al.</i>, 2015) and SHELXL2018 (Sheldrick,
2015b)
;
_computing_structure_solution
;
SHELXT (Sheldrick, 2015a)
;
_diffrn_ambient_temperature 100(2)
_diffrn_detector 'CCD plate'
_diffrn_measured_fraction_theta_full 0.998
_diffrn_measured_fraction_theta_max 0.96
_diffrn_measurement_device 'four-circle diffractometer'
_diffrn_measurement_device_type 'XtaLAB Synergy Dualflex HyPix'
_diffrn_measurement_method '\w scans'
_diffrn_radiation_monochromator mirror
_diffrn_radiation_probe x-ray
_diffrn_radiation_type CuK\a
_diffrn_radiation_wavelength 1.54184
_diffrn_reflns_av_R_equivalents 0.036
_diffrn_reflns_av_unetI/netI 0.0535
_diffrn_reflns_limit_h_max 14
_diffrn_reflns_limit_h_min -14
_diffrn_reflns_limit_k_max 31
_diffrn_reflns_limit_k_min -42
_diffrn_reflns_limit_l_max 9
_diffrn_reflns_limit_l_min -9
_diffrn_reflns_number 20267
_diffrn_reflns_theta_full 67.684
_diffrn_reflns_theta_max 76.541
_diffrn_reflns_theta_min 2.623
_diffrn_source 'micro-focus sealed X-ray tube'
_exptl_absorpt_coefficient_mu 2.245
_exptl_absorpt_correction_T_max 1
_exptl_absorpt_correction_T_min 0.377
_exptl_absorpt_correction_type gaussian
_exptl_absorpt_process_details
;
(CrysAlis PRO; Rigaku OD, 2018)
;
_exptl_crystal_colour colourless
_exptl_crystal_density_diffrn 1.31
_exptl_crystal_description needle
_exptl_crystal_F_000 1257
_exptl_crystal_size_max 0.374
_exptl_crystal_size_mid 0.07
_exptl_crystal_size_min 0.02
_refine_diff_density_max 0.279
_refine_diff_density_min -0.447
_refine_ls_extinction_method none
_refine_ls_goodness_of_fit_ref 1.032
_refine_ls_hydrogen_treatment mixed
_refine_ls_matrix_type full
_refine_ls_number_parameters 380
_refine_ls_number_reflns 6065
_refine_ls_number_restraints 0
_refine_ls_restrained_S_all 1.032
_refine_ls_R_factor_all 0.0394
_refine_ls_R_factor_gt 0.0337
_refine_ls_shift/su_max 0.004
_refine_ls_shift/su_mean 0
_refine_ls_structure_factor_coef Fsqd
_refine_ls_weighting_details 'w=1/[\s^2^(Fo^2^)+(0.0413P)^2^+1.1028P] where P=(Fo^2^+2Fc^2^)/3'
_refine_ls_weighting_scheme calc
_refine_ls_wR_factor_gt 0.0838
_refine_ls_wR_factor_ref 0.0869
_reflns_number_gt 5306
_reflns_number_total 6065
_reflns_threshold_expression 'I > 2\s(I)'
_cod_data_source_file ky3205sup1.cif
_cod_data_source_block 4
_cod_original_sg_symbol_H-M 'P 21/c'
_cod_database_code 2022403
_shelx_estimated_absorpt_t_min 0.487
_shelx_estimated_absorpt_t_max 0.956

loop_
_symmetry_equiv_pos_as_xyz
'x, y, z'
'-x, y+1/2, -z+1/2'
'-x, -y, -z'
'x, -y-1/2, z-1/2'

loop_
_atom_site_type_symbol
_atom_site_label
_atom_site_fract_x
_atom_site_fract_y
_atom_site_fract_z
_atom_site_U_iso_or_equiv
_atom_site_adp_type
_atom_site_calc_flag
_atom_site_occupancy
_atom_site_disorder_assembly
_atom_site_disorder_group
C C33 0.32892(14) 1.16097(5) 0.2875(2) 0.0271(3) Uani d 1 . .
H H33 0.350878 1.142484 0.20747 0.033 Uiso calc 1 . .
C C32 0.38903(15) 1.19638(5) 0.3254(2) 0.0298(3) Uani d 1 . .
H H32 0.452833 1.201918 0.272737 0.036 Uiso calc 1 . .
C C31 0.35592(15) 1.22364(5) 0.4400(2) 0.0289(3) Uani d 1 . .
H H31 0.397661 1.247707 0.466835 0.035 Uiso calc 1 . .
C C30 0.26230(15) 1.21591(5) 0.5156(2) 0.0283(3) Uani d 1 . .
H H30 0.238921 1.234874 0.592291 0.034 Uiso calc 1 . .
C C29 0.20249(13) 1.18035(4) 0.4791(2) 0.0250(3) Uani d 1 . .
H H29 0.138286 1.175023 0.531139 0.03 Uiso calc 1 . .
C C28 0.23640(13) 1.15256(4) 0.36670(19) 0.0222(3) Uani d 1 . .
C C27 0.17423(13) 1.11341(4) 0.3343(2) 0.0229(3) Uani d 1 . .
H H27A 0.185739 1.101996 0.220687 0.027 Uiso calc 1 . .
H H27B 0.090575 1.117762 0.323697 0.027 Uiso calc 1 . .
N N4 0.21764(10) 1.08445(3) 0.48393(16) 0.0184(2) Uani d 1 . .
C C11 0.14856(12) 1.04698(4) 0.45654(19) 0.0197(3) Uani d 1 . .
H H11A 0.155595 1.03465 0.342458 0.024 Uiso calc 1 . .
H H11B 0.066253 1.05328 0.449442 0.024 Uiso calc 1 . .
C C10 0.18924(12) 1.01792(4) 0.6069(2) 0.0205(3) Uani d 1 . .
H H10A 0.178505 1.029675 0.720257 0.025 Uiso calc 1 . .
H H10B 0.142388 0.993405 0.585091 0.025 Uiso calc 1 . .
N N2 0.31387(10) 1.00784(3) 0.62160(16) 0.0188(2) Uani d 1 . .
C C12 0.38353(13) 1.04543(4) 0.6483(2) 0.0219(3) Uani d 1 . .
H H12A 0.465516 1.039031 0.653092 0.026 Uiso calc 1 . .
H H12B 0.378024 1.057498 0.763638 0.026 Uiso calc 1 . .
C C13 0.34240(12) 1.07503(4) 0.5006(2) 0.0206(3) Uani d 1 . .
H H13A 0.38822 1.099717 0.525531 0.025 Uiso calc 1 . .
H H13B 0.354577 1.063997 0.386703 0.025 Uiso calc 1 . .
C C9A 0.35951(14) 0.98015(4) 0.77499(19) 0.0244(3) Uani d 1 . .
H H9AA 0.342972 0.991816 0.885076 0.029 Uiso calc 1 . .
H H9AB 0.444302 0.978366 0.790573 0.029 Uiso calc 1 . .
C C9 0.30963(14) 0.93838(4) 0.75303(19) 0.0225(3) Uani d 1 . .
H H9A 0.225433 0.940259 0.706153 0.027 Uiso calc 1 . .
H H9B 0.321874 0.925672 0.871656 0.027 Uiso calc 1 . .
C C8 0.36150(13) 0.91179(4) 0.62934(19) 0.0218(3) Uani d 1 . .
H H8A 0.446378 0.911465 0.670473 0.026 Uiso calc 1 . .
H H8B 0.343651 0.923209 0.507949 0.026 Uiso calc 1 . .
C C7 0.31662(13) 0.86917(4) 0.62149(19) 0.0226(3) Uani d 1 . .
H H7A 0.361955 0.852761 0.554317 0.027 Uiso calc 1 . .
H H7B 0.329441 0.858501 0.744092 0.027 Uiso calc 1 . .
C C6 0.18887(13) 0.86515(4) 0.53464(18) 0.0199(3) Uani d 1 . .
H H6A 0.166362 0.836911 0.537998 0.024 Uiso calc 1 . .
H H6B 0.143213 0.880441 0.605346 0.024 Uiso calc 1 . .
N N1 0.15991(10) 0.87894(3) 0.35088(14) 0.0163(2) Uani d 1 . .
C C2 0.10642(11) 0.91367(4) 0.30108(18) 0.0166(3) Uani d 1 . .
N N3 0.08313(10) 0.91519(3) 0.11459(15) 0.0177(2) Uani d 1 . .
C C4 0.11035(11) 0.88067(4) 0.04195(18) 0.0166(3) Uani d 1 . .
C C5 0.17287(12) 0.85478(4) 0.19769(17) 0.0159(3) Uani d 1 . .
O O2 0.08047(9) 0.93980(3) 0.39552(13) 0.0213(2) Uani d 1 . .
C C26 0.02922(13) 0.94931(4) 0.0161(2) 0.0239(3) Uani d 1 . .
H H26A -0.053229 0.949492 0.016805 0.036 Uiso calc 1 . .
H H26B 0.039394 0.947845 -0.106903 0.036 Uiso calc 1 . .
H H26C 0.065035 0.973659 0.071878 0.036 Uiso calc 1 . .
O O4 0.09308(9) 0.87246(3) -0.11499(13) 0.0219(2) Uani d 1 . .
C C25 0.12762(12) 0.81250(4) 0.20123(17) 0.0170(3) Uani d 1 . .
C C24 0.01922(13) 0.80023(4) 0.21727(19) 0.0213(3) Uani d 1 . .
H H24 -0.040878 0.818838 0.217436 0.026 Uiso calc 1 . .
C C23 0.00094(14) 0.75961(4) 0.2332(2) 0.0250(3) Uani d 1 . .
H H23 -0.072607 0.750438 0.245666 0.03 Uiso calc 1 . .
C C22 0.08858(14) 0.73230(4) 0.2312(2) 0.0246(3) Uani d 1 . .
H H22 0.074593 0.704824 0.244612 0.029 Uiso calc 1 . .
C C21 0.19640(13) 0.74482(4) 0.2099(2) 0.0229(3) Uani d 1 . .
H H21 0.255712 0.726138 0.205769 0.027 Uiso calc 1 . .
C C20 0.21564(12) 0.78529(4) 0.19469(18) 0.0183(3) Uani d 1 . .
C C19 0.31943(12) 0.80720(4) 0.17535(18) 0.0184(3) Uani d 1 . .
C C18 0.42659(13) 0.79417(4) 0.1537(2) 0.0255(3) Uani d 1 . .
H H18 0.442753 0.766606 0.15006 0.031 Uiso calc 1 . .
C C17 0.50998(13) 0.82220(5) 0.1374(2) 0.0261(3) Uani d 1 . .
H H17 0.58342 0.813573 0.12201 0.031 Uiso calc 1 . .
C C16 0.48735(13) 0.86259(4) 0.14337(19) 0.0214(3) Uani d 1 . .
H H16 0.545169 0.88126 0.131337 0.026 Uiso calc 1 . .
C C15 0.38025(12) 0.87591(4) 0.16691(18) 0.0180(3) Uani d 1 . .
H H15 0.364688 0.903472 0.173054 0.022 Uiso calc 1 . .
C C14 0.29741(12) 0.84796(4) 0.18104(17) 0.0160(3) Uani d 1 . .
O O1W 0.37714(16) 1.06536(5) 0.0761(2) 0.0266(6) Uani d 0.613(4) . .
H H1B 0.316506 1.078778 0.009816 0.04 Uiso d 0.613(4) . .
H H1A 0.351891 1.041625 0.094576 0.04 Uiso d 0.613(4) . .
Cl Cl1 0.32050(3) 0.98513(2) 0.23450(4) 0.02132(9) Uani d 1 . .
Cl Cl2 0.18713(3) 1.11279(2) 0.84368(5) 0.02660(10) Uani d 1 . .
H H4N 0.2053(16) 1.0972(5) 0.596(3) 0.026(4) Uiso d 1 . .
H H2N 0.3219(16) 0.9961(5) 0.512(3) 0.027(4) Uiso d 1 . .

loop_
_atom_site_aniso_label
_atom_site_aniso_U_11
_atom_site_aniso_U_22
_atom_site_aniso_U_33
_atom_site_aniso_U_12
_atom_site_aniso_U_13
_atom_site_aniso_U_23
C33 0.0317(8) 0.0231(7) 0.0286(8) -0.0003(6) 0.0107(6) 0.0004(6)
C32 0.0311(8) 0.0257(8) 0.0345(8) -0.0037(6) 0.0116(7) 0.0040(6)
C31 0.0345(9) 0.0193(7) 0.0320(8) -0.0042(6) 0.0052(7) 0.0031(6)
C30 0.0340(9) 0.0202(7) 0.0305(8) 0.0033(6) 0.0061(7) -0.0014(6)
C29 0.0234(7) 0.0224(7) 0.0296(8) 0.0025(6) 0.0062(6) 0.0027(6)
C28 0.0222(7) 0.0196(7) 0.0230(7) 0.0014(5) 0.0006(6) 0.0038(5)
C27 0.0223(7) 0.0215(7) 0.0235(7) 0.0001(6) 0.0018(6) 0.0016(6)
N4 0.0170(6) 0.0158(5) 0.0224(6) -0.0011(4) 0.0040(5) -0.0020(5)
C11 0.0162(6) 0.0170(6) 0.0259(7) -0.0020(5) 0.0042(5) -0.0047(5)
C10 0.0202(7) 0.0175(6) 0.0250(7) -0.0033(5) 0.0073(6) -0.0036(5)
N2 0.0208(6) 0.0152(5) 0.0199(6) -0.0013(4) 0.0029(5) -0.0009(4)
C12 0.0199(7) 0.0170(7) 0.0269(7) -0.0041(5) 0.0008(6) -0.0013(5)
C13 0.0164(7) 0.0181(7) 0.0271(7) -0.0019(5) 0.0045(5) 0.0000(5)
C9A 0.0325(8) 0.0195(7) 0.0186(7) -0.0021(6) -0.0005(6) 0.0007(5)
C9 0.0316(8) 0.0170(7) 0.0185(7) -0.0015(6) 0.0043(6) 0.0015(5)
C8 0.0224(7) 0.0212(7) 0.0210(7) 0.0000(5) 0.0025(6) -0.0001(5)
C7 0.0307(8) 0.0176(7) 0.0178(7) 0.0043(6) 0.0016(6) 0.0012(5)
C6 0.0306(8) 0.0146(6) 0.0152(6) -0.0022(5) 0.0065(6) 0.0004(5)
N1 0.0222(6) 0.0128(5) 0.0141(5) 0.0018(4) 0.0045(4) -0.0008(4)
C2 0.0151(6) 0.0144(6) 0.0206(6) -0.0015(5) 0.0044(5) -0.0010(5)
N3 0.0191(6) 0.0142(5) 0.0188(6) 0.0022(4) 0.0017(4) 0.0016(4)
C4 0.0150(6) 0.0163(6) 0.0186(6) -0.0006(5) 0.0042(5) 0.0014(5)
C5 0.0196(6) 0.0130(6) 0.0150(6) 0.0007(5) 0.0034(5) -0.0007(5)
O2 0.0221(5) 0.0168(5) 0.0256(5) 0.0020(4) 0.0061(4) -0.0060(4)
C26 0.0254(7) 0.0164(6) 0.0270(7) 0.0050(6) -0.0008(6) 0.0038(6)
O4 0.0240(5) 0.0250(5) 0.0161(5) 0.0026(4) 0.0029(4) 0.0002(4)
C25 0.0218(7) 0.0134(6) 0.0158(6) -0.0008(5) 0.0043(5) -0.0013(5)
C24 0.0222(7) 0.0199(7) 0.0227(7) 0.0003(5) 0.0067(6) -0.0036(5)
C23 0.0266(8) 0.0237(7) 0.0266(8) -0.0082(6) 0.0097(6) -0.0054(6)
C22 0.0338(8) 0.0151(6) 0.0257(8) -0.0060(6) 0.0084(6) -0.0032(5)
C21 0.0287(8) 0.0138(6) 0.0263(7) 0.0007(5) 0.0062(6) -0.0013(5)
C20 0.0212(7) 0.0149(6) 0.0186(6) 0.0004(5) 0.0036(5) -0.0004(5)
C19 0.0207(7) 0.0151(6) 0.0190(6) 0.0008(5) 0.0032(5) -0.0002(5)
C18 0.0230(7) 0.0159(7) 0.0378(9) 0.0046(5) 0.0072(6) -0.0009(6)
C17 0.0185(7) 0.0251(7) 0.0352(8) 0.0027(6) 0.0070(6) -0.0034(6)
C16 0.0202(7) 0.0215(7) 0.0223(7) -0.0041(5) 0.0042(5) -0.0021(5)
C15 0.0231(7) 0.0148(6) 0.0158(6) -0.0005(5) 0.0032(5) -0.0009(5)
C14 0.0185(6) 0.0145(6) 0.0146(6) 0.0014(5) 0.0024(5) -0.0002(5)
O1W 0.0281(10) 0.0238(10) 0.0265(10) -0.0019(7) 0.0028(7) 0.0029(7)
Cl1 0.02535(17) 0.01952(16) 0.01900(16) 0.00307(12) 0.00451(13) -0.00233(12)
Cl2 0.0322(2) 0.02407(18) 0.02554(18) -0.00226(14) 0.01062(14) -0.00571(13)

loop_
_atom_type_symbol
_atom_type_description
_atom_type_scat_dispersion_real
_atom_type_scat_dispersion_imag
_atom_type_scat_source
C C 0.0181 0.0091 'International Tables Vol C Tables 4.2.6.8 and 6.1.1.4'
H H 0 0 'International Tables Vol C Tables 4.2.6.8 and 6.1.1.4'
N N 0.0311 0.018 'International Tables Vol C Tables 4.2.6.8 and 6.1.1.4'
O O 0.0492 0.0322 'International Tables Vol C Tables 4.2.6.8 and 6.1.1.4'
Cl Cl 0.3639 0.7018 'International Tables Vol C Tables 4.2.6.8 and 6.1.1.4'

loop_
_exptl_crystal_face_index_h
_exptl_crystal_face_index_k
_exptl_crystal_face_index_l
_exptl_crystal_face_perp_dist
0 -1 0 0.0068
-5 -2 0 0.0391
0 1 0 0.0135
5 2 0 0.0273
0 0 1 0.1726
0 0 -1 0.1778

loop_
_geom_angle_atom_site_label_1
_geom_angle_atom_site_label_2
_geom_angle_atom_site_label_3
_geom_angle_site_symmetry_1
_geom_angle_site_symmetry_3
_geom_angle
_geom_angle_publ_flag
C32 C33 C28 . . 120.04(15) ?
C32 C33 H33 . . 120 ?
C28 C33 H33 . . 120 ?
C31 C32 C33 . . 119.99(15) ?
C31 C32 H32 . . 120 ?
C33 C32 H32 . . 120 ?
C30 C31 C32 . . 120.25(15) ?
C30 C31 H31 . . 119.9 ?
C32 C31 H31 . . 119.9 ?
C31 C30 C29 . . 119.91(15) ?
C31 C30 H30 . . 120 ?
C29 C30 H30 . . 120 ?
C28 C29 C30 . . 120.18(15) ?
C28 C29 H29 . . 119.9 ?
C30 C29 H29 . . 119.9 ?
C29 C28 C33 . . 119.60(14) ?
C29 C28 C27 . . 119.74(14) ?
C33 C28 C27 . . 120.65(14) ?
C28 C27 N4 . . 111.29(12) ?
C28 C27 H27A . . 109.4 ?
N4 C27 H27A . . 109.4 ?
C28 C27 H27B . . 109.4 ?
N4 C27 H27B . . 109.4 ?
H27A C27 H27B . . 108 ?
C13 N4 C11 . . 109.68(10) ?
C13 N4 C27 . . 111.95(11) ?
C11 N4 C27 . . 110.44(11) ?
C13 N4 H4N . . 109.9(11) ?
C11 N4 H4N . . 107.8(11) ?
C27 N4 H4N . . 106.9(10) ?
N4 C11 C10 . . 111.22(11) ?
N4 C11 H11A . . 109.4 ?
C10 C11 H11A . . 109.4 ?
N4 C11 H11B . . 109.4 ?
C10 C11 H11B . . 109.4 ?
H11A C11 H11B . . 108 ?
N2 C10 C11 . . 110.74(11) ?
N2 C10 H10A . . 109.5 ?
C11 C10 H10A . . 109.5 ?
N2 C10 H10B . . 109.5 ?
C11 C10 H10B . . 109.5 ?
H10A C10 H10B . . 108.1 ?
C10 N2 C12 . . 108.97(11) ?
C10 N2 C9A . . 112.55(11) ?
C12 N2 C9A . . 108.54(11) ?
C10 N2 H2N . . 108.1(12) ?
C12 N2 H2N . . 108.4(11) ?
C9A N2 H2N . . 110.3(11) ?
N2 C12 C13 . . 111.88(11) ?
N2 C12 H12A . . 109.2 ?
C13 C12 H12A . . 109.2 ?
N2 C12 H12B . . 109.2 ?
C13 C12 H12B . . 109.2 ?
H12A C12 H12B . . 107.9 ?
N4 C13 C12 . . 111.15(11) ?
N4 C13 H13A . . 109.4 ?
C12 C13 H13A . . 109.4 ?
N4 C13 H13B . . 109.4 ?
C12 C13 H13B . . 109.4 ?
H13A C13 H13B . . 108 ?
N2 C9A C9 . . 114.69(12) ?
N2 C9A H9AA . . 108.6 ?
C9 C9A H9AA . . 108.6 ?
N2 C9A H9AB . . 108.6 ?
C9 C9A H9AB . . 108.6 ?
H9AA C9A H9AB . . 107.6 ?
C9A C9 C8 . . 114.36(13) ?
C9A C9 H9A . . 108.7 ?
C8 C9 H9A . . 108.7 ?
C9A C9 H9B . . 108.7 ?
C8 C9 H9B . . 108.7 ?
H9A C9 H9B . . 107.6 ?
C9 C8 C7 . . 113.10(12) ?
C9 C8 H8A . . 109 ?
C7 C8 H8A . . 109 ?
C9 C8 H8B . . 109 ?
C7 C8 H8B . . 109 ?
H8A C8 H8B . . 107.8 ?
C6 C7 C8 . . 113.95(12) ?
C6 C7 H7A . . 108.8 ?
C8 C7 H7A . . 108.8 ?
C6 C7 H7B . . 108.8 ?
C8 C7 H7B . . 108.8 ?
H7A C7 H7B . . 107.7 ?
N1 C6 C7 . . 113.79(12) ?
N1 C6 H6A . . 108.8 ?
C7 C6 H6A . . 108.8 ?
N1 C6 H6B . . 108.8 ?
C7 C6 H6B . . 108.8 ?
H6A C6 H6B . . 107.7 ?
C2 N1 C6 . . 123.53(11) ?
C2 N1 C5 . . 112.16(11) ?
C6 N1 C5 . . 123.93(11) ?
O2 C2 N1 . . 128.33(13) ?
O2 C2 N3 . . 124.15(12) ?
N1 C2 N3 . . 107.52(11) ?
C4 N3 C2 . . 112.11(11) ?
C4 N3 C26 . . 125.58(12) ?
C2 N3 C26 . . 122.20(12) ?
O4 C4 N3 . . 126.86(12) ?
O4 C4 C5 . . 126.64(12) ?
N3 C4 C5 . . 106.43(11) ?
N1 C5 C25 . . 114.01(11) ?
N1 C5 C14 . . 114.78(11) ?
C25 C5 C14 . . 102.22(10) ?
N1 C5 C4 . . 101.24(10) ?
C25 C5 C4 . . 115.47(11) ?
C14 C5 C4 . . 109.60(11) ?
N3 C26 H26A . . 109.5 ?
N3 C26 H26B . . 109.5 ?
H26A C26 H26B . . 109.5 ?
N3 C26 H26C . . 109.5 ?
H26A C26 H26C . . 109.5 ?
H26B C26 H26C . . 109.5 ?
C24 C25 C20 . . 121.60(12) ?
C24 C25 C5 . . 128.27(12) ?
C20 C25 C5 . . 110.07(12) ?
C25 C24 C23 . . 117.80(13) ?
C25 C24 H24 . . 121.1 ?
C23 C24 H24 . . 121.1 ?
C22 C23 C24 . . 121.14(14) ?
C22 C23 H23 . . 119.4 ?
C24 C23 H23 . . 119.4 ?
C21 C22 C23 . . 120.66(13) ?
C21 C22 H22 . . 119.7 ?
C23 C22 H22 . . 119.7 ?
C22 C21 C20 . . 118.61(14) ?
C22 C21 H21 . . 120.7 ?
C20 C21 H21 . . 120.7 ?
C21 C20 C25 . . 120.13(13) ?
C21 C20 C19 . . 131.02(13) ?
C25 C20 C19 . . 108.83(12) ?
C18 C19 C14 . . 119.70(13) ?
C18 C19 C20 . . 131.45(13) ?
C14 C19 C20 . . 108.85(12) ?
C19 C18 C17 . . 118.89(13) ?
C19 C18 H18 . . 120.6 ?
C17 C18 H18 . . 120.6 ?
C16 C17 C18 . . 120.99(14) ?
C16 C17 H17 . . 119.5 ?
C18 C17 H17 . . 119.5 ?
C17 C16 C15 . . 120.46(13) ?
C17 C16 H16 . . 119.8 ?
C15 C16 H16 . . 119.8 ?
C14 C15 C16 . . 118.29(13) ?
C14 C15 H15 . . 120.9 ?
C16 C15 H15 . . 120.9 ?
C15 C14 C19 . . 121.67(13) ?
C15 C14 C5 . . 128.40(12) ?
C19 C14 C5 . . 109.90(11) ?
H1B O1W H1A . . 106.7 ?

loop_
_geom_bond_atom_site_label_1
_geom_bond_atom_site_label_2
_geom_bond_site_symmetry_2
_geom_bond_distance
_geom_bond_publ_flag
C33 C32 . 1.389(2) ?
C33 C28 . 1.394(2) ?
C33 H33 . 0.95 ?
C32 C31 . 1.387(2) ?
C32 H32 . 0.95 ?
C31 C30 . 1.384(2) ?
C31 H31 . 0.95 ?
C30 C29 . 1.391(2) ?
C30 H30 . 0.95 ?
C29 C28 . 1.391(2) ?
C29 H29 . 0.95 ?
C28 C27 . 1.506(2) ?
C27 N4 . 1.5132(18) ?
C27 H27A . 0.99 ?
C27 H27B . 0.99 ?
N4 C13 . 1.4934(18) ?
N4 C11 . 1.4960(17) ?
N4 H4N . 1.004(19) ?
C11 C10 . 1.514(2) ?
C11 H11A . 0.99 ?
C11 H11B . 0.99 ?
C10 N2 . 1.4988(18) ?
C10 H10A . 0.99 ?
C10 H10B . 0.99 ?
N2 C12 . 1.5029(17) ?
N2 C9A . 1.5111(18) ?
N2 H2N . 0.95(2) ?
C12 C13 . 1.512(2) ?
C12 H12A . 0.99 ?
C12 H12B . 0.99 ?
C13 H13A . 0.99 ?
C13 H13B . 0.99 ?
C9A C9 . 1.5223(19) ?
C9A H9AA . 0.99 ?
C9A H9AB . 0.99 ?
C9 C8 . 1.528(2) ?
C9 H9A . 0.99 ?
C9 H9B . 0.99 ?
C8 C7 . 1.528(2) ?
C8 H8A . 0.99 ?
C8 H8B . 0.99 ?
C7 C6 . 1.528(2) ?
C7 H7A . 0.99 ?
C7 H7B . 0.99 ?
C6 N1 . 1.4575(17) ?
C6 H6A . 0.99 ?
C6 H6B . 0.99 ?
N1 C2 . 1.3474(17) ?
N1 C5 . 1.4664(16) ?
C2 O2 . 1.2218(17) ?
C2 N3 . 1.4025(18) ?
N3 C4 . 1.3587(17) ?
N3 C26 . 1.4484(17) ?
C4 O4 . 1.2123(17) ?
C4 C5 . 1.5389(18) ?
C5 C25 . 1.5249(18) ?
C5 C14 . 1.5283(19) ?
C26 H26A . 0.98 ?
C26 H26B . 0.98 ?
C26 H26C . 0.98 ?
C25 C24 . 1.382(2) ?
C25 C20 . 1.3990(19) ?
C24 C23 . 1.395(2) ?
C24 H24 . 0.95 ?
C23 C22 . 1.391(2) ?
C23 H23 . 0.95 ?
C22 C21 . 1.390(2) ?
C22 H22 . 0.95 ?
C21 C20 . 1.3915(19) ?
C21 H21 . 0.95 ?
C20 C19 . 1.4707(19) ?
C19 C18 . 1.389(2) ?
C19 C14 . 1.4007(19) ?
C18 C17 . 1.393(2) ?
C18 H18 . 0.95 ?
C17 C16 . 1.390(2) ?
C17 H17 . 0.95 ?
C16 C15 . 1.396(2) ?
C16 H16 . 0.95 ?
C15 C14 . 1.3824(19) ?
C15 H15 . 0.95 ?
O1W H1B . 0.909 ?
O1W H1A . 0.8762 ?

loop_
_geom_hbond_atom_site_label_D
_geom_hbond_atom_site_label_H
_geom_hbond_atom_site_label_A
_geom_hbond_site_symmetry_A
_geom_hbond_distance_DH
_geom_hbond_distance_HA
_geom_hbond_distance_DA
_geom_hbond_angle_DHA
_geom_hbond_publ_flag
N4 H4N Cl2 . 1.00(2) 2.03(2) 3.0200(10) 169(2) yes
N2 H2N Cl1 . 0.95(2) 2.16(2) 3.0900(10) 164(2) yes
C6 H6B O4 1_556 0.99 2.37 3.148(2) 135.5 yes
C9 H9A O2 . 0.99 2.63 3.433(2) 138.2 yes
C9A H9AA Cl1 1_556 0.99 2.76 3.663(2) 151.2 yes
C9A H9AB O1W 3_676 0.99 2.61 3.452(2) 143.4 yes
C10 H10A Cl2 . 0.99 2.95 3.6810(10) 131.3 yes
C10 H10B O2 . 0.99 2.34 3.216(2) 147.2 yes
C11 H11A Cl1 . 0.99 2.83 3.5920(10) 134.6 yes
C11 H11B O2 3_576 0.99 2.32 3.194(2) 146.3 yes
C12 H12A Cl1 3_676 0.99 2.63 3.588(2) 162.2 yes
C12 H12B O1W 1_556 0.99 2.42 3.373(2) 161.7 yes
C13 H13B O1W . 0.99 2.46 3.392(2) 156.7 yes
C13 H13B Cl1 . 0.99 2.9 3.634(2) 131.9 yes
C26 H26A Cl2 3_576 0.98 2.97 3.649(2) 127.6 yes
C27 H27A Cl2 1_554 0.99 2.93 3.808(2) 149 yes
C27 H27B O4 3_575 0.99 2.44 3.297(2) 144.6 yes
O1W H1B Cl2 1_554 0.91 2.11 3.020(2) 174.4 yes
O1W H1A Cl1 . 0.88 2.26 3.097(2) 160.8 yes

loop_
_geom_torsion_atom_site_label_1
_geom_torsion_atom_site_label_2
_geom_torsion_atom_site_label_3
_geom_torsion_atom_site_label_4
_geom_torsion_site_symmetry_1
_geom_torsion_site_symmetry_2
_geom_torsion_site_symmetry_3
_geom_torsion_site_symmetry_4
_geom_torsion
_geom_torsion_publ_flag
C28 C33 C32 C31 . . . . -1.0(2) ?
C33 C32 C31 C30 . . . . -0.7(3) ?
C32 C31 C30 C29 . . . . 1.2(2) ?
C31 C30 C29 C28 . . . . -0.1(2) ?
C30 C29 C28 C33 . . . . -1.5(2) ?
C30 C29 C28 C27 . . . . 177.39(14) ?
C32 C33 C28 C29 . . . . 2.1(2) ?
C32 C33 C28 C27 . . . . -176.85(14) ?
C29 C28 C27 N4 . . . . -81.34(16) ?
C33 C28 C27 N4 . . . . 97.58(16) ?
C28 C27 N4 C13 . . . . -61.98(15) ?
C28 C27 N4 C11 . . . . 175.49(12) ?
C13 N4 C11 C10 . . . . 57.25(15) ?
C27 N4 C11 C10 . . . . -178.90(11) ?
N4 C11 C10 N2 . . . . -58.89(15) ?
C11 C10 N2 C12 . . . . 57.22(14) ?
C11 C10 N2 C9A . . . . 177.67(11) ?
C10 N2 C12 C13 . . . . -56.58(15) ?
C9A N2 C12 C13 . . . . -179.46(12) ?
C11 N4 C13 C12 . . . . -55.89(15) ?
C27 N4 C13 C12 . . . . -178.85(11) ?
N2 C12 C13 N4 . . . . 56.79(16) ?
C10 N2 C9A C9 . . . . 68.07(16) ?
C12 N2 C9A C9 . . . . -171.24(12) ?
N2 C9A C9 C8 . . . . 78.08(17) ?
C9A C9 C8 C7 . . . . 175.47(12) ?
C9 C8 C7 C6 . . . . 66.96(16) ?
C8 C7 C6 N1 . . . . 60.12(16) ?
C7 C6 N1 C2 . . . . -104.31(15) ?
C7 C6 N1 C5 . . . . 83.30(15) ?
C6 N1 C2 O2 . . . . 5.1(2) ?
C5 N1 C2 O2 . . . . 178.26(13) ?
C6 N1 C2 N3 . . . . -174.50(12) ?
C5 N1 C2 N3 . . . . -1.31(15) ?
O2 C2 N3 C4 . . . . -173.71(13) ?
N1 C2 N3 C4 . . . . 5.88(15) ?
O2 C2 N3 C26 . . . . 2.5(2) ?
N1 C2 N3 C26 . . . . -177.87(12) ?
C2 N3 C4 O4 . . . . 175.06(13) ?
C26 N3 C4 O4 . . . . -1.0(2) ?
C2 N3 C4 C5 . . . . -7.66(15) ?
C26 N3 C4 C5 . . . . 176.25(13) ?
C2 N1 C5 C25 . . . . -127.62(12) ?
C6 N1 C5 C25 . . . . 45.54(17) ?
C2 N1 C5 C14 . . . . 114.94(13) ?
C6 N1 C5 C14 . . . . -71.90(16) ?
C2 N1 C5 C4 . . . . -2.98(14) ?
C6 N1 C5 C4 . . . . 170.18(12) ?
O4 C4 C5 N1 . . . . -176.45(13) ?
N3 C4 C5 N1 . . . . 6.26(13) ?
O4 C4 C5 C25 . . . . -52.81(19) ?
N3 C4 C5 C25 . . . . 129.90(12) ?
O4 C4 C5 C14 . . . . 61.93(17) ?
N3 C4 C5 C14 . . . . -115.36(12) ?
N1 C5 C25 C24 . . . . 54.53(19) ?
C14 C5 C25 C24 . . . . 179.00(14) ?
C4 C5 C25 C24 . . . . -62.10(18) ?
N1 C5 C25 C20 . . . . -122.38(12) ?
C14 C5 C25 C20 . . . . 2.08(14) ?
C4 C5 C25 C20 . . . . 120.98(13) ?
C20 C25 C24 C23 . . . . 2.2(2) ?
C5 C25 C24 C23 . . . . -174.37(13) ?
C25 C24 C23 C22 . . . . -0.6(2) ?
C24 C23 C22 C21 . . . . -1.2(2) ?
C23 C22 C21 C20 . . . . 1.5(2) ?
C22 C21 C20 C25 . . . . 0.1(2) ?
C22 C21 C20 C19 . . . . 178.44(14) ?
C24 C25 C20 C21 . . . . -2.0(2) ?
C5 C25 C20 C21 . . . . 175.18(12) ?
C24 C25 C20 C19 . . . . 179.33(13) ?
C5 C25 C20 C19 . . . . -3.51(15) ?
C21 C20 C19 C18 . . . . 5.3(3) ?
C25 C20 C19 C18 . . . . -176.22(15) ?
C21 C20 C19 C14 . . . . -174.88(15) ?
C25 C20 C19 C14 . . . . 3.61(16) ?
C14 C19 C18 C17 . . . . -0.2(2) ?
C20 C19 C18 C17 . . . . 179.58(15) ?
C19 C18 C17 C16 . . . . 0.3(2) ?
C18 C17 C16 C15 . . . . 0.4(2) ?
C17 C16 C15 C14 . . . . -1.0(2) ?
C16 C15 C14 C19 . . . . 1.1(2) ?
C16 C15 C14 C5 . . . . -176.60(13) ?
C18 C19 C14 C15 . . . . -0.5(2) ?
C20 C19 C14 C15 . . . . 179.67(12) ?
C18 C19 C14 C5 . . . . 177.62(13) ?
C20 C19 C14 C5 . . . . -2.24(15) ?
N1 C5 C14 C15 . . . . -57.95(18) ?
C25 C5 C14 C15 . . . . 178.10(13) ?
C4 C5 C14 C15 . . . . 55.14(17) ?
N1 C5 C14 C19 . . . . 124.12(12) ?
C25 C5 C14 C19 . . . . 0.17(14) ?
C4 C5 C14 C19 . . . . -122.79(12) ?

_cod_database_fobs_code 2022403
